data_4344386
loop_
_publ_author_name
'Korenstein, R.'
'Wold, A.'
'Soled, S.'
'Collin, G.'

_publ_section_title
;
 Preparation and characterization of the skutterudite-related phases Co
 Ge1.5 S1.5 and Co Ge1.5 Se1.5
;
_journal_name_full 'Inorganic Chemistry'
_journal_page_first 2344
_journal_page_last 2346
_journal_volume 16
_journal_year 1977
_chemical_formula_sum 'Co2 Ge3 S3'
_space_group_IT_number 146
_symmetry_space_group_name_Hall 'R 3'
_symmetry_space_group_name_H-M 'R 3 :H'
_cell_angle_alpha 90
_cell_angle_beta 90
_cell_angle_gamma 120
_cell_formula_units_Z 12
_cell_length_a 11.338
_cell_length_b 11.338
_cell_length_c 13.386
_cell_volume 1490.234
_citation_journal_id_ASTM INOCAJ
_cod_data_source_file Korenstein_INOCAJ_1977_452.cif
_cod_data_source_block Co2Ge3S3
_cod_database_code 4344386

loop_
_symmetry_equiv_pos_as_xyz
x,y,z
-y,x-y,z
-x+y,-x,z
x+2/3,y+1/3,z+1/3
-y+2/3,x-y+1/3,z+1/3
-x+y+2/3,-x+1/3,z+1/3
x+1/3,y+2/3,z+2/3
-y+1/3,x-y+2/3,z+2/3
-x+y+1/3,-x+2/3,z+2/3

loop_
_atom_site_label
_atom_site_type_symbol
_atom_site_fract_x
_atom_site_fract_y
_atom_site_fract_z
_atom_site_occupancy
_atom_site_U_iso_or_equiv
Ge3 Ge 0.841 0.832 0.657 1 0.0
S1 S 0.157 0.171 0.839 1 0.0
S3 S 0.058 0.265 0.431 1 0.0
Co3 Co 0.329 0.161 0.423 1 0.0
S2 S 0.501 0.145 0.497 1 0.0
Co4 Co 0.17 0.34 0.578 1 0.0
Co1 Co 0 0 0.25 1 0.0
Ge4 Ge 0.166 0.18 0.335 1 0.0
Ge2 Ge 0.738 0.612 0.27 1 0.0
S4 S 0.927 0.713 0.566 1 0.0
Co2 Co 0 0 0.759 1 0.0
Ge1 Ge 0.612 0.063 0.394 1 0.0
